data_1569961
loop_
_publ_author_name
'Jiao, Jianmin'
'Li, Heng'
'Xie, Wang'
'Zhao, Yue'
'Lin, Chen'
'Jiang, Juli'
'Wang, Leyong'

_publ_section_title
;
 Host-guest system of a phosphorylated macrocycle assisting structure
 determination of oily molecules in single-crystal form.
;
_journal_issue 41
_journal_name_full 'Chemical science'
_journal_page_first 11402
_journal_page_last 11409
_journal_paper_doi 10.1039/d3sc02995f
_journal_volume 14
_journal_year 2023
_chemical_formula_moiety 'C3 H9 O3 P, C45 H39 O9 P3'
_chemical_formula_sum 'C48 H48 O12 P4'
_chemical_formula_weight 940.74
_space_group_crystal_system monoclinic
_space_group_IT_number 14
_space_group_name_Hall '-P 2yn'
_space_group_name_H-M_alt 'P 1 21/n 1'
_atom_sites_solution_hydrogens geom
_atom_sites_solution_primary dual
_audit_creation_date 2023-03-04
_audit_creation_method
;
Olex2 1.3
(compiled 2020.02.04 svn.rd84adfe8 for OlexSys, GUI svn.r6032)
;
_audit_update_record
;
2023-03-27 deposited with the CCDC.	2023-09-25 downloaded from the CCDC.
;
_cell_angle_alpha 90
_cell_angle_beta 96.4610(10)
_cell_angle_gamma 90
_cell_formula_units_Z 4
_cell_length_a 10.4445(3)
_cell_length_b 16.5520(4)
_cell_length_c 25.2164(6)
_cell_measurement_reflns_used 8679
_cell_measurement_temperature 193.0
_cell_measurement_theta_max 26.75
_cell_measurement_theta_min 2.32
_cell_volume 4331.66(19)
_computing_cell_refinement 'SAINT V8.40B (?, 2016)'
_computing_data_reduction 'SAINT V8.40B (?, 2016)'
_computing_molecular_graphics 'Olex2 1.3 (Dolomanov et al., 2009)'
_computing_publication_material 'Olex2 1.3 (Dolomanov et al., 2009)'
_computing_structure_refinement 'SHELXL 2014/7 (Sheldrick, 2015)'
_computing_structure_solution 'SHELXT 2018/2 (Sheldrick, 2018)'
_diffrn_ambient_temperature 193.0
_diffrn_measured_fraction_theta_full 0.999
_diffrn_measured_fraction_theta_max 0.999
_diffrn_measurement_device_type 'Bruker APEX-II CCD'
_diffrn_measurement_method '\f and \w scans'
_diffrn_radiation_type MoK\a
_diffrn_radiation_wavelength 0.71073
_diffrn_reflns_av_R_equivalents 0.1582
_diffrn_reflns_av_unetI/netI 0.0603
_diffrn_reflns_Laue_measured_fraction_full 0.999
_diffrn_reflns_Laue_measured_fraction_max 0.999
_diffrn_reflns_limit_h_max 13
_diffrn_reflns_limit_h_min -13
_diffrn_reflns_limit_k_max 21
_diffrn_reflns_limit_k_min -21
_diffrn_reflns_limit_l_max 32
_diffrn_reflns_limit_l_min -32
_diffrn_reflns_number 107896
_diffrn_reflns_point_group_measured_fraction_full 0.999
_diffrn_reflns_point_group_measured_fraction_max 0.999
_diffrn_reflns_theta_full 25.242
_diffrn_reflns_theta_max 27.481
_diffrn_reflns_theta_min 2.038
_diffrn_source_current 1.4
_diffrn_source_power 0.07
_diffrn_source_voltage 50.0
_diffrn_standards_number 0
_exptl_absorpt_coefficient_mu 0.241
_exptl_absorpt_correction_T_max 0.7456
_exptl_absorpt_correction_T_min 0.6995
_exptl_absorpt_correction_type none
_exptl_absorpt_process_details
;
SADABS-2016/2 (Bruker,2016/2) was used for absorption correction.
wR2(int) was 0.1265 before and 0.0796 after correction.
The Ratio of minimum to maximum transmission is 0.9382.
The \l/2 correction factor is Not present.
;
_exptl_crystal_density_diffrn 1.443
_exptl_crystal_description plate
_exptl_crystal_F_000 1968
_exptl_crystal_size_max 0.2
_exptl_crystal_size_mid 0.2
_exptl_crystal_size_min 0.06
_refine_diff_density_max 0.377
_refine_diff_density_min -0.359
_refine_diff_density_rms 0.061
_refine_ls_extinction_method none
_refine_ls_goodness_of_fit_ref 1.035
_refine_ls_hydrogen_treatment constr
_refine_ls_matrix_type full
_refine_ls_number_parameters 586
_refine_ls_number_reflns 9924
_refine_ls_number_restraints 0
_refine_ls_restrained_S_all 1.035
_refine_ls_R_factor_all 0.0703
_refine_ls_R_factor_gt 0.0441
_refine_ls_shift/su_max 0.000
_refine_ls_shift/su_mean 0.000
_refine_ls_structure_factor_coef Fsqd
_refine_ls_weighting_details 'w=1/[\s^2^(Fo^2^)+(0.0636P)^2^+0.3992P] where P=(Fo^2^+2Fc^2^)/3'
_refine_ls_weighting_scheme calc
_refine_ls_wR_factor_gt 0.1114
_refine_ls_wR_factor_ref 0.1240
_reflns_Friedel_coverage 0.000
_reflns_number_gt 7130
_reflns_number_total 9924
_reflns_threshold_expression 'I > 2\s(I)'
_cod_data_source_file d3sc02995f2.cif
_cod_data_source_block q1_CCDC2
_cod_depositor_comments 'Adding full bibliography for 1569950--1569976.cif.'
_cod_database_code 1569961
_shelx_shelxl_version_number 2014/7
_shelx_space_group_comment
;
The symmetry employed for this shelxl refinement is uniquely defined
by the following loop, which should always be used as a source of
symmetry information in preference to the above space-group names.
They are only intended as comments.
;
_shelx_estimated_absorpt_t_max 0.986
_shelx_estimated_absorpt_t_min 0.953
_olex2_refinement_description
;
1. Fixed Uiso
 At 1.2 times of:
  All C(H) groups, All C(H,H) groups
 At 1.5 times of:
  All C(H,H,H) groups
2.a Secondary CH2 refined with riding coordinates:
 C00K(H00A,H00B), C00Q(H00C,H00D), C00U(H00E,H00F)
2.b Aromatic/amide H refined with riding coordinates:
 C011(H011), C015(H015), C016(H016), C018(H018), C01C(H01J), C01E(H01N),
 C01G(H01R), C01H(H01S), C01K(H01W), C01L(H01X), C01M(H01Y), C01N(H01Z),
 C01O(H01), C01P(H1), C01R(H2)
2.c Idealised Me refined as rotating group:
 C019(H01A,H01B,H01C), C01A(H01D,H01E,H01F), C01B(H01G,H01H,H01I), C01D(H01K,
 H01L,H01M), C01F(H01O,H01P,H01Q), C01I(H01T,H01U,H01V), C01J(H3,H,HA), C01Q(H4,
 HB,HC), C01S(H5,HD,HE)
;
_olex2_submission_special_instructions 'No special instructions were received'

loop_
_space_group_symop_operation_xyz
'x, y, z'
'-x+1/2, y+1/2, -z+1/2'
'-x, -y, -z'
'x-1/2, -y-1/2, z-1/2'

loop_
_atom_site_label
_atom_site_type_symbol
_atom_site_fract_x
_atom_site_fract_y
_atom_site_fract_z
_atom_site_U_iso_or_equiv
_atom_site_adp_type
_atom_site_occupancy
_atom_site_site_symmetry_order
_atom_site_calc_flag
_atom_site_refinement_flags_posn
_atom_site_refinement_flags_adp
_atom_site_refinement_flags_occupancy
_atom_site_disorder_assembly
_atom_site_disorder_group
P001 P 0.18182(5) 0.25122(3) 0.30546(2) 0.02581(13) Uani 1 1 d . . . . .
P002 P 0.67827(5) 0.04295(3) 0.41772(2) 0.02470(13) Uani 1 1 d . . . . .
P003 P 0.54429(6) 0.48968(3) 0.34356(2) 0.02471(13) Uani 1 1 d . . . . .
P004 P 0.45702(5) 0.17380(3) 0.13896(2) 0.02547(13) Uani 1 1 d . . . . .
O005 O 0.60869(14) 0.49059(8) 0.28932(5) 0.0265(3) Uani 1 1 d . . . . .
O006 O 0.73744(14) 0.01828(8) 0.36468(5) 0.0257(3) Uani 1 1 d . . . . .
O007 O 0.74989(14) 0.12524(8) 0.43583(5) 0.0265(3) Uani 1 1 d . . . . .
O008 O 0.56558(14) 0.11076(8) 0.16014(5) 0.0250(3) Uani 1 1 d . . . . .
O009 O 0.53348(14) 0.25605(8) 0.13400(5) 0.0257(3) Uani 1 1 d . . . . .
O00A O 0.64417(15) 0.44168(8) 0.38401(6) 0.0267(3) Uani 1 1 d . . . . .
O00B O 0.34933(15) 0.17860(9) 0.17083(6) 0.0338(4) Uani 1 1 d . . . . .
O00C O 0.53758(14) 0.04777(9) 0.41320(6) 0.0331(4) Uani 1 1 d . . . . .
O00D O 0.41241(15) 0.45879(9) 0.33862(6) 0.0351(4) Uani 1 1 d . . . . .
O00E O 0.26394(16) 0.17836(10) 0.33024(7) 0.0406(4) Uani 1 1 d . . . . .
O00F O 0.14945(17) 0.29716(10) 0.35743(6) 0.0398(4) Uani 1 1 d . . . . .
O00G O 0.06035(16) 0.23023(12) 0.27389(7) 0.0458(4) Uani 1 1 d . . . . .
C00H C 0.64326(19) 0.29767(11) 0.21917(7) 0.0214(4) Uani 1 1 d . . . . .
C00I C 0.74345(19) 0.23017(12) 0.36933(7) 0.0212(4) Uani 1 1 d . . . . .
C00J C 0.6838(2) 0.04759(12) 0.31419(8) 0.0227(4) Uani 1 1 d . . . . .
C00K C 0.7620(2) 0.35140(12) 0.30694(8) 0.0224(4) Uani 1 1 d . . . . .
H00A H 0.7933 0.4064 0.3169 0.027 Uiso 1 1 calc R U . . .
H00B H 0.8361 0.3203 0.2965 0.027 Uiso 1 1 calc R U . . .
C00L C 0.66086(19) 0.35778(11) 0.25896(8) 0.0208(4) Uani 1 1 d . . . . .
C00M C 0.59906(19) 0.09382(12) 0.21475(8) 0.0216(4) Uani 1 1 d . . . . .
C00N C 0.72510(19) 0.12228(11) 0.29738(8) 0.0207(4) Uani 1 1 d . . . . .
C00O C 0.71597(19) 0.31150(12) 0.35588(8) 0.0213(4) Uani 1 1 d . . . . .
C00P C 0.5532(2) 0.02122(12) 0.23272(8) 0.0245(4) Uani 1 1 d . . . . .
C00Q C 0.72882(19) 0.22291(11) 0.21942(8) 0.0210(4) Uani 1 1 d . . . . .
H00C H 0.7413 0.2101 0.1820 0.025 Uiso 1 1 calc R U . . .
H00D H 0.8144 0.2369 0.2382 0.025 Uiso 1 1 calc R U . . .
C00R C 0.6072(2) 0.32695(12) 0.43709(8) 0.0258(4) Uani 1 1 d . . . . .
C00S C 0.5851(2) 0.42705(11) 0.25182(8) 0.0240(4) Uani 1 1 d . . . . .
C00T C 0.5481(2) 0.31212(12) 0.17659(8) 0.0232(4) Uani 1 1 d . . . . .
C00U C 0.81514(19) 0.17396(12) 0.33521(8) 0.0222(4) Uani 1 1 d . . . . .
H00E H 0.8719 0.1381 0.3589 0.027 Uiso 1 1 calc R U . . .
H00F H 0.8705 0.2066 0.3141 0.027 Uiso 1 1 calc R U . . .
C00V C 0.4705(2) 0.38003(12) 0.17083(8) 0.0254(4) Uani 1 1 d . . . . .
C00W C 0.6513(2) 0.35681(11) 0.39115(8) 0.0241(4) Uani 1 1 d . . . . .
C00X C 0.6372(2) 0.24666(13) 0.45110(8) 0.0279(5) Uani 1 1 d . . . . .
C00Y C 0.4915(2) 0.44073(12) 0.20933(8) 0.0262(5) Uani 1 1 d . . . . .
C00Z C 0.68164(19) 0.14663(11) 0.24494(8) 0.0207(4) Uani 1 1 d . . . . .
C010 C 0.5989(2) -0.00334(12) 0.28447(8) 0.0249(4) Uani 1 1 d . . . . .
C011 C 0.6705(2) 0.61525(13) 0.40221(8) 0.0295(5) Uani 1 1 d . . . . .
H011 H 0.7352 0.5774 0.4149 0.035 Uiso 1 1 calc R U . . .
C012 C 0.7062(2) 0.20221(12) 0.41721(8) 0.0245(4) Uani 1 1 d . . . . .
C013 C 0.7543(2) -0.02645(12) 0.46526(8) 0.0268(5) Uani 1 1 d . . . . .
C014 C 0.5656(2) 0.59091(12) 0.36694(8) 0.0255(4) Uani 1 1 d . . . . .
C015 C 0.4715(2) 0.64661(13) 0.34842(9) 0.0338(5) Uani 1 1 d . . . . .
H015 H 0.3992 0.6300 0.3246 0.041 Uiso 1 1 calc R U . . .
C016 C 0.5869(3) 0.75034(13) 0.39967(9) 0.0350(5) Uani 1 1 d . . . . .
H016 H 0.5946 0.8051 0.4108 0.042 Uiso 1 1 calc R U . . .
C017 C 0.4253(2) 0.14220(13) 0.07127(9) 0.0326(5) Uani 1 1 d . . . . .
C018 C 0.6799(2) 0.69538(14) 0.41876(9) 0.0339(5) Uani 1 1 d . . . . .
H018 H 0.7506 0.7123 0.4433 0.041 Uiso 1 1 calc R U . . .
C019 C 0.4575(2) -0.02728(13) 0.19651(9) 0.0339(5) Uani 1 1 d . . . . .
H01A H 0.3715 -0.0036 0.1965 0.051 Uiso 1 1 calc R U . . .
H01B H 0.4565 -0.0831 0.2094 0.051 Uiso 1 1 calc R U . . .
H01C H 0.4823 -0.0266 0.1602 0.051 Uiso 1 1 calc R U . . .
C01A C 0.5586(2) -0.08228(13) 0.30780(9) 0.0356(5) Uani 1 1 d . . . . .
H01D H 0.6327 -0.1067 0.3292 0.053 Uiso 1 1 calc R U . . .
H01E H 0.5267 -0.1191 0.2788 0.053 Uiso 1 1 calc R U . . .
H01F H 0.4900 -0.0722 0.3305 0.053 Uiso 1 1 calc R U . . .
C01B C 0.4154(3) 0.51844(13) 0.20573(10) 0.0393(6) Uani 1 1 d . . . . .
H01G H 0.3401 0.5126 0.2254 0.059 Uiso 1 1 calc R U . . .
H01H H 0.3867 0.5305 0.1682 0.059 Uiso 1 1 calc R U . . .
H01I H 0.4698 0.5626 0.2212 0.059 Uiso 1 1 calc R U . . .
C01C C 0.6917(2) -0.04589(14) 0.50928(9) 0.0369(6) Uani 1 1 d . . . . .
H01J H 0.6085 -0.0246 0.5126 0.044 Uiso 1 1 calc R U . . .
C01D C 0.3649(2) 0.38709(14) 0.12503(9) 0.0352(5) Uani 1 1 d . . . . .
H01K H 0.3764 0.3453 0.0985 0.053 Uiso 1 1 calc R U . . .
H01L H 0.3687 0.4405 0.1085 0.053 Uiso 1 1 calc R U . . .
H01M H 0.2810 0.3800 0.1383 0.053 Uiso 1 1 calc R U . . .
C01E C 0.4834(3) 0.72685(14) 0.36490(9) 0.0386(6) Uani 1 1 d . . . . .
H01N H 0.4198 0.7653 0.3520 0.046 Uiso 1 1 calc R U . . .
C01F C 0.6014(3) 0.21089(14) 0.50231(9) 0.0409(6) Uani 1 1 d . . . . .
H01O H 0.5083 0.2011 0.4990 0.061 Uiso 1 1 calc R U . . .
H01P H 0.6251 0.2486 0.5318 0.061 Uiso 1 1 calc R U . . .
H01Q H 0.6474 0.1598 0.5095 0.061 Uiso 1 1 calc R U . . .
C01G C 0.4728(2) 0.18224(16) 0.02954(9) 0.0396(6) Uani 1 1 d . . . . .
H01R H 0.5183 0.2316 0.0360 0.048 Uiso 1 1 calc R U . . .
C01H C 0.7511(3) -0.09660(16) 0.54838(10) 0.0455(7) Uani 1 1 d . . . . .
H01S H 0.7080 -0.1104 0.5784 0.055 Uiso 1 1 calc R U . . .
C01I C 0.5354(2) 0.38027(14) 0.47278(9) 0.0356(5) Uani 1 1 d . . . . .
H01T H 0.5905 0.3911 0.5061 0.053 Uiso 1 1 calc R U . . .
H01U H 0.4567 0.3528 0.4808 0.053 Uiso 1 1 calc R U . . .
H01V H 0.5127 0.4314 0.4545 0.053 Uiso 1 1 calc R U . . .
C01J C 0.2853(2) 0.31063(14) 0.27009(10) 0.0380(6) Uani 1 1 d . . . . .
H3 H 0.3643 0.3230 0.2934 0.057 Uiso 1 1 calc R U . . .
H H 0.2416 0.3611 0.2585 0.057 Uiso 1 1 calc R U . . .
HA H 0.3070 0.2806 0.2388 0.057 Uiso 1 1 calc R U . . .
C01K C 0.8759(2) -0.05796(14) 0.46065(10) 0.0384(6) Uani 1 1 d . . . . .
H01W H 0.9191 -0.0452 0.4305 0.046 Uiso 1 1 calc R U . . .
C01L C 0.8715(3) -0.12686(14) 0.54405(10) 0.0440(7) Uani 1 1 d . . . . .
H01X H 0.9123 -0.1608 0.5713 0.053 Uiso 1 1 calc R U . . .
C01M C 0.3546(3) 0.07099(15) 0.06103(10) 0.0440(6) Uani 1 1 d . . . . .
H01Y H 0.3179 0.0443 0.0891 0.053 Uiso 1 1 calc R U . . .
C01N C 0.9336(3) -0.10811(15) 0.50031(11) 0.0452(7) Uani 1 1 d . . . . .
H01Z H 1.0167 -0.1298 0.4973 0.054 Uiso 1 1 calc R U . . .
C01O C 0.3892(3) 0.07846(18) -0.03130(11) 0.0535(8) Uani 1 1 d . . . . .
H01 H 0.3796 0.0556 -0.0661 0.064 Uiso 1 1 calc R U . . .
C01P C 0.4543(3) 0.15066(19) -0.02212(10) 0.0513(7) Uani 1 1 d . . . . .
H1 H 0.4862 0.1787 -0.0508 0.062 Uiso 1 1 calc R U . . .
C01Q C 0.3637(3) 0.13911(17) 0.30564(12) 0.0526(7) Uani 1 1 d . . . . .
H4 H 0.3321 0.1256 0.2686 0.079 Uiso 1 1 calc R U . . .
HB H 0.3893 0.0895 0.3252 0.079 Uiso 1 1 calc R U . . .
HC H 0.4381 0.1752 0.3062 0.079 Uiso 1 1 calc R U . . .
C01R C 0.3385(3) 0.03954(17) 0.00962(12) 0.0558(8) Uani 1 1 d . . . . .
H2 H 0.2919 -0.0093 0.0027 0.067 Uiso 1 1 calc R U . . .
C01S C 0.2509(3) 0.32265(17) 0.39748(10) 0.0512(7) Uani 1 1 d . . . . .
H5 H 0.3013 0.3656 0.3829 0.077 Uiso 1 1 calc R U . . .
HD H 0.3071 0.2767 0.4080 0.077 Uiso 1 1 calc R U . . .
HE H 0.2131 0.3430 0.4287 0.077 Uiso 1 1 calc R U . . .

loop_
_atom_site_aniso_label
_atom_site_aniso_U_11
_atom_site_aniso_U_22
_atom_site_aniso_U_33
_atom_site_aniso_U_23
_atom_site_aniso_U_13
_atom_site_aniso_U_12
P001 0.0238(3) 0.0241(3) 0.0304(3) 0.0037(2) 0.0064(2) -0.0005(2)
P002 0.0261(3) 0.0241(3) 0.0242(3) 0.0069(2) 0.0040(2) 0.0044(2)
P003 0.0301(3) 0.0181(3) 0.0257(3) 0.0007(2) 0.0019(2) -0.0028(2)
P004 0.0258(3) 0.0248(3) 0.0248(3) -0.0026(2) -0.0017(2) 0.0000(2)
O005 0.0359(9) 0.0189(7) 0.0243(7) -0.0008(6) 0.0019(6) -0.0040(6)
O006 0.0286(8) 0.0255(7) 0.0232(7) 0.0064(6) 0.0033(6) 0.0058(6)
O007 0.0325(8) 0.0225(7) 0.0244(7) 0.0058(6) 0.0025(6) 0.0059(6)
O008 0.0282(8) 0.0249(7) 0.0214(7) -0.0006(6) 0.0001(6) 0.0009(6)
O009 0.0323(8) 0.0241(7) 0.0200(7) -0.0017(6) -0.0002(6) -0.0006(6)
O00A 0.0366(9) 0.0170(7) 0.0259(7) 0.0009(6) 0.0011(6) 0.0004(6)
O00B 0.0244(8) 0.0379(9) 0.0393(9) -0.0051(7) 0.0047(7) -0.0001(7)
O00C 0.0250(8) 0.0393(9) 0.0353(9) 0.0082(7) 0.0044(7) 0.0043(7)
O00D 0.0323(9) 0.0303(8) 0.0422(9) 0.0007(7) 0.0024(7) -0.0089(7)
O00E 0.0395(10) 0.0381(9) 0.0464(10) 0.0124(8) 0.0149(8) 0.0135(8)
O00F 0.0438(10) 0.0383(9) 0.0397(9) -0.0013(7) 0.0157(8) 0.0000(8)
O00G 0.0275(9) 0.0639(12) 0.0452(10) 0.0085(9) 0.0007(8) -0.0080(8)
C00H 0.0237(10) 0.0213(10) 0.0195(9) 0.0034(8) 0.0045(8) -0.0041(8)
C00I 0.0202(10) 0.0226(10) 0.0201(9) 0.0000(8) -0.0006(8) -0.0013(8)
C00J 0.0236(11) 0.0239(10) 0.0213(10) 0.0035(8) 0.0055(8) 0.0067(8)
C00K 0.0237(11) 0.0219(10) 0.0214(10) 0.0017(8) 0.0016(8) -0.0054(8)
C00L 0.0231(10) 0.0197(9) 0.0199(9) 0.0030(8) 0.0031(8) -0.0053(8)
C00M 0.0208(10) 0.0225(10) 0.0214(10) 0.0003(8) 0.0013(8) 0.0048(8)
C00N 0.0200(10) 0.0205(10) 0.0222(10) -0.0001(8) 0.0044(8) 0.0034(8)
C00O 0.0210(10) 0.0234(10) 0.0189(9) 0.0016(8) -0.0004(8) -0.0029(8)
C00P 0.0238(11) 0.0216(10) 0.0283(11) -0.0024(8) 0.0044(9) 0.0020(8)
C00Q 0.0210(10) 0.0238(10) 0.0187(9) 0.0015(8) 0.0041(8) -0.0018(8)
C00R 0.0311(12) 0.0234(10) 0.0234(10) 0.0008(8) 0.0048(9) -0.0009(9)
C00S 0.0330(12) 0.0173(9) 0.0219(10) -0.0001(8) 0.0041(9) -0.0055(8)
C00T 0.0304(11) 0.0210(10) 0.0186(9) 0.0002(8) 0.0047(8) -0.0050(8)
C00U 0.0196(10) 0.0232(10) 0.0231(10) 0.0029(8) -0.0002(8) 0.0014(8)
C00V 0.0293(11) 0.0250(10) 0.0213(10) 0.0042(8) 0.0003(9) 0.0003(9)
C00W 0.0289(11) 0.0168(9) 0.0256(10) 0.0010(8) -0.0021(9) -0.0004(8)
C00X 0.0341(12) 0.0273(11) 0.0225(10) 0.0020(8) 0.0048(9) -0.0006(9)
C00Y 0.0318(12) 0.0203(10) 0.0263(11) 0.0058(8) 0.0035(9) -0.0008(9)
C00Z 0.0202(10) 0.0210(10) 0.0213(10) -0.0001(8) 0.0046(8) 0.0036(8)
C010 0.0265(11) 0.0184(10) 0.0308(11) 0.0007(8) 0.0082(9) 0.0018(8)
C011 0.0340(12) 0.0261(11) 0.0283(11) 0.0014(9) 0.0034(9) -0.0023(9)
C012 0.0272(11) 0.0210(10) 0.0249(10) 0.0040(8) 0.0007(9) 0.0015(8)
C013 0.0302(12) 0.0224(10) 0.0272(11) 0.0048(8) 0.0010(9) 0.0027(9)
C014 0.0334(12) 0.0210(10) 0.0230(10) -0.0009(8) 0.0065(9) -0.0021(9)
C015 0.0385(14) 0.0275(11) 0.0339(12) -0.0009(9) -0.0020(10) 0.0033(10)
C016 0.0555(16) 0.0228(11) 0.0303(12) -0.0042(9) 0.0200(11) -0.0036(10)
C017 0.0334(13) 0.0318(12) 0.0300(11) -0.0055(9) -0.0081(10) 0.0075(10)
C018 0.0438(14) 0.0321(12) 0.0265(11) -0.0075(9) 0.0076(10) -0.0107(10)
C019 0.0346(13) 0.0257(11) 0.0396(13) -0.0017(10) -0.0039(10) -0.0033(9)
C01A 0.0457(15) 0.0229(11) 0.0391(13) 0.0042(10) 0.0082(11) -0.0052(10)
C01B 0.0515(16) 0.0265(12) 0.0378(13) 0.0016(10) -0.0038(11) 0.0114(11)
C01C 0.0387(14) 0.0399(13) 0.0327(12) 0.0111(10) 0.0066(10) 0.0074(11)
C01D 0.0379(14) 0.0324(12) 0.0327(12) 0.0004(10) -0.0074(10) 0.0052(10)
C01E 0.0524(16) 0.0256(11) 0.0390(13) 0.0000(10) 0.0097(12) 0.0126(11)
C01F 0.0606(17) 0.0356(13) 0.0296(12) 0.0078(10) 0.0191(12) 0.0072(12)
C01G 0.0353(14) 0.0524(15) 0.0287(12) -0.0029(11) -0.0072(10) 0.0030(11)
C01H 0.0569(18) 0.0466(15) 0.0324(13) 0.0175(11) 0.0030(12) 0.0014(13)
C01I 0.0461(15) 0.0301(12) 0.0324(12) -0.0007(10) 0.0122(11) 0.0057(10)
C01J 0.0408(14) 0.0297(12) 0.0462(14) 0.0000(10) 0.0178(11) -0.0066(10)
C01K 0.0361(14) 0.0372(13) 0.0425(14) 0.0147(11) 0.0075(11) 0.0099(11)
C01L 0.0557(17) 0.0302(13) 0.0421(14) 0.0136(11) -0.0122(13) 0.0010(12)
C01M 0.0534(17) 0.0339(13) 0.0401(14) -0.0055(11) -0.0144(12) 0.0007(12)
C01N 0.0386(15) 0.0355(13) 0.0597(17) 0.0131(12) -0.0018(13) 0.0112(11)
C01O 0.0513(18) 0.0655(19) 0.0382(15) -0.0235(14) -0.0198(13) 0.0233(15)
C01P 0.0427(16) 0.081(2) 0.0284(13) -0.0066(13) -0.0058(11) 0.0150(15)
C01Q 0.0443(16) 0.0549(17) 0.0614(18) 0.0125(14) 0.0185(14) 0.0242(13)
C01R 0.067(2) 0.0422(15) 0.0508(17) -0.0162(13) -0.0244(15) 0.0101(14)
C01S 0.0652(19) 0.0507(16) 0.0395(14) -0.0081(12) 0.0128(13) -0.0228(14)

loop_
_atom_type_symbol
_atom_type_description
_atom_type_scat_dispersion_real
_atom_type_scat_dispersion_imag
_atom_type_scat_source
C C 0.0033 0.0016 'International Tables Vol C Tables 4.2.6.8 and 6.1.1.4'
H H 0.0000 0.0000 'International Tables Vol C Tables 4.2.6.8 and 6.1.1.4'
O O 0.0106 0.0060 'International Tables Vol C Tables 4.2.6.8 and 6.1.1.4'
P P 0.1023 0.0942 'International Tables Vol C Tables 4.2.6.8 and 6.1.1.4'

loop_
_geom_angle_atom_site_label_1
_geom_angle_atom_site_label_2
_geom_angle_atom_site_label_3
_geom_angle
_geom_angle_site_symmetry_1
_geom_angle_site_symmetry_3
_geom_angle_publ_flag
O00E P001 O00F 101.39(9) . . ?
O00E P001 C01J 106.85(11) . . ?
O00F P001 C01J 110.40(10) . . ?
O00G P001 O00E 115.88(11) . . ?
O00G P001 O00F 108.16(10) . . ?
O00G P001 C01J 113.48(11) . . ?
O006 P002 O007 104.24(8) . . ?
O006 P002 C013 102.40(9) . . ?
O007 P002 C013 101.47(9) . . ?
O00C P002 O006 115.52(9) . . ?
O00C P002 O007 114.21(9) . . ?
O00C P002 C013 117.08(10) . . ?
O005 P003 C014 103.08(9) . . ?
O00A P003 O005 104.26(8) . . ?
O00A P003 C014 102.08(9) . . ?
O00D P003 O005 114.57(9) . . ?
O00D P003 O00A 115.13(9) . . ?
O00D P003 C014 116.03(10) . . ?
O008 P004 O009 104.07(8) . . ?
O008 P004 C017 100.25(9) . . ?
O009 P004 C017 102.54(10) . . ?
O00B P004 O008 114.63(9) . . ?
O00B P004 O009 114.99(9) . . ?
O00B P004 C017 118.24(11) . . ?
C00S O005 P003 120.52(12) . . ?
C00J O006 P002 121.09(12) . . ?
C012 O007 P002 123.36(13) . . ?
C00M O008 P004 123.23(13) . . ?
C00T O009 P004 120.94(12) . . ?
C00W O00A P003 126.80(13) . . ?
C01Q O00E P001 124.74(16) . . ?
C01S O00F P001 120.77(16) . . ?
C00L C00H C00Q 122.68(17) . . ?
C00T C00H C00L 116.73(18) . . ?
C00T C00H C00Q 120.45(17) . . ?
C00O C00I C00U 123.24(17) . . ?
C012 C00I C00O 117.24(18) . . ?
C012 C00I C00U 119.48(17) . . ?
C00N C00J O006 118.24(18) . . ?
C010 C00J O006 116.29(17) . . ?
C010 C00J C00N 125.38(18) . . ?
H00A C00K H00B 107.5 . . ?
C00L C00K H00A 108.5 . . ?
C00L C00K H00B 108.5 . . ?
C00L C00K C00O 114.88(16) . . ?
C00O C00K H00A 108.5 . . ?
C00O C00K H00B 108.5 . . ?
C00H C00L C00K 122.77(18) . . ?
C00S C00L C00H 117.52(18) . . ?
C00S C00L C00K 119.64(17) . . ?
C00P C00M O008 115.72(17) . . ?
C00P C00M C00Z 125.46(18) . . ?
C00Z C00M O008 118.63(17) . . ?
C00J C00N C00U 119.90(17) . . ?
C00J C00N C00Z 117.54(18) . . ?
C00Z C00N C00U 122.56(17) . . ?
C00I C00O C00K 122.28(18) . . ?
C00W C00O C00I 117.41(18) . . ?
C00W C00O C00K 120.19(17) . . ?
C00M C00P C010 117.52(18) . . ?
C00M C00P C019 119.53(19) . . ?
C010 C00P C019 122.95(19) . . ?
C00H C00Q H00C 108.0 . . ?
C00H C00Q H00D 108.0 . . ?
H00C C00Q H00D 107.3 . . ?
C00Z C00Q C00H 117.16(16) . . ?
C00Z C00Q H00C 108.0 . . ?
C00Z C00Q H00D 108.0 . . ?
C00W C00R C00X 117.60(19) . . ?
C00W C00R C01I 121.42(18) . . ?
C00X C00R C01I 120.90(19) . . ?
C00L C00S O005 118.08(17) . . ?
C00Y C00S O005 116.72(18) . . ?
C00Y C00S C00L 125.13(18) . . ?
C00H C00T O009 118.50(18) . . ?
C00V C00T O009 116.19(17) . . ?
C00V C00T C00H 125.20(18) . . ?
C00I C00U C00N 112.89(16) . . ?
C00I C00U H00E 109.0 . . ?
C00I C00U H00F 109.0 . . ?
C00N C00U H00E 109.0 . . ?
C00N C00U H00F 109.0 . . ?
H00E C00U H00F 107.8 . . ?
C00T C00V C00Y 117.82(18) . . ?
C00T C00V C01D 120.81(18) . . ?
C00Y C00V C01D 121.35(19) . . ?
C00O C00W O00A 118.32(17) . . ?
C00R C00W O00A 116.26(18) . . ?
C00R C00W C00O 124.87(18) . . ?
C00R C00X C01F 121.2(2) . . ?
C012 C00X C00R 117.66(19) . . ?
C012 C00X C01F 121.05(19) . . ?
C00S C00Y C00V 117.52(19) . . ?
C00S C00Y C01B 120.45(19) . . ?
C00V C00Y C01B 122.03(19) . . ?
C00M C00Z C00N 116.62(18) . . ?
C00M C00Z C00Q 119.93(17) . . ?
C00N C00Z C00Q 123.26(17) . . ?
C00J C010 C00P 117.36(18) . . ?
C00J C010 C01A 120.40(19) . . ?
C00P C010 C01A 122.24(19) . . ?
C014 C011 H011 120.2 . . ?
C014 C011 C018 119.5(2) . . ?
C018 C011 H011 120.2 . . ?
C00I C012 O007 118.46(18) . . ?
C00X C012 O007 116.30(17) . . ?
C00X C012 C00I 125.02(19) . . ?
C01C C013 P002 118.25(17) . . ?
C01C C013 C01K 119.8(2) . . ?
C01K C013 P002 121.86(17) . . ?
C011 C014 P003 122.99(16) . . ?
C015 C014 P003 117.06(16) . . ?
C015 C014 C011 119.95(19) . . ?
C014 C015 H015 120.1 . . ?
C014 C015 C01E 119.7(2) . . ?
C01E C015 H015 120.1 . . ?
C018 C016 H016 119.6 . . ?
C01E C016 H016 119.6 . . ?
C01E C016 C018 120.7(2) . . ?
C01G C017 P004 123.04(18) . . ?
C01G C017 C01M 119.4(2) . . ?
C01M C017 P004 117.50(19) . . ?
C011 C018 H018 120.0 . . ?
C016 C018 C011 120.1(2) . . ?
C016 C018 H018 120.0 . . ?
C00P C019 H01A 109.5 . . ?
C00P C019 H01B 109.5 . . ?
C00P C019 H01C 109.5 . . ?
H01A C019 H01B 109.5 . . ?
H01A C019 H01C 109.5 . . ?
H01B C019 H01C 109.5 . . ?
C010 C01A H01D 109.5 . . ?
C010 C01A H01E 109.5 . . ?
C010 C01A H01F 109.5 . . ?
H01D C01A H01E 109.5 . . ?
H01D C01A H01F 109.5 . . ?
H01E C01A H01F 109.5 . . ?
C00Y C01B H01G 109.5 . . ?
C00Y C01B H01H 109.5 . . ?
C00Y C01B H01I 109.5 . . ?
H01G C01B H01H 109.5 . . ?
H01G C01B H01I 109.5 . . ?
H01H C01B H01I 109.5 . . ?
C013 C01C H01J 120.2 . . ?
C01H C01C C013 119.7(2) . . ?
C01H C01C H01J 120.2 . . ?
C00V C01D H01K 109.5 . . ?
C00V C01D H01L 109.5 . . ?
C00V C01D H01M 109.5 . . ?
H01K C01D H01L 109.5 . . ?
H01K C01D H01M 109.5 . . ?
H01L C01D H01M 109.5 . . ?
C015 C01E H01N 120.0 . . ?
C016 C01E C015 120.0(2) . . ?
C016 C01E H01N 120.0 . . ?
C00X C01F H01O 109.5 . . ?
C00X C01F H01P 109.5 . . ?
C00X C01F H01Q 109.5 . . ?
H01O C01F H01P 109.5 . . ?
H01O C01F H01Q 109.5 . . ?
H01P C01F H01Q 109.5 . . ?
C017 C01G H01R 119.8 . . ?
C017 C01G C01P 120.5(3) . . ?
C01P C01G H01R 119.8 . . ?
C01C C01H H01S 119.8 . . ?
C01L C01H C01C 120.4(2) . . ?
C01L C01H H01S 119.8 . . ?
C00R C01I H01T 109.5 . . ?
C00R C01I H01U 109.5 . . ?
C00R C01I H01V 109.5 . . ?
H01T C01I H01U 109.5 . . ?
H01T C01I H01V 109.5 . . ?
H01U C01I H01V 109.5 . . ?
P001 C01J H3 109.5 . . ?
P001 C01J H 109.5 . . ?
P001 C01J HA 109.5 . . ?
H3 C01J H 109.5 . . ?
H3 C01J HA 109.5 . . ?
H C01J HA 109.5 . . ?
C013 C01K H01W 120.3 . . ?
C01N C01K C013 119.5(2) . . ?
C01N C01K H01W 120.3 . . ?
C01H C01L H01X 120.0 . . ?
C01H C01L C01N 120.1(2) . . ?
C01N C01L H01X 120.0 . . ?
C017 C01M H01Y 120.2 . . ?
C01R C01M C017 119.6(3) . . ?
C01R C01M H01Y 120.2 . . ?
C01K C01N H01Z 119.7 . . ?
C01L C01N C01K 120.6(2) . . ?
C01L C01N H01Z 119.7 . . ?
C01P C01O H01 119.9 . . ?
C01R C01O H01 119.9 . . ?
C01R C01O C01P 120.3(2) . . ?
C01G C01P H1 120.2 . . ?
C01O C01P C01G 119.6(3) . . ?
C01O C01P H1 120.2 . . ?
O00E C01Q H4 109.5 . . ?
O00E C01Q HB 109.5 . . ?
O00E C01Q HC 109.5 . . ?
H4 C01Q HB 109.5 . . ?
H4 C01Q HC 109.5 . . ?
HB C01Q HC 109.5 . . ?
C01M C01R H2 119.7 . . ?
C01O C01R C01M 120.6(3) . . ?
C01O C01R H2 119.7 . . ?
O00F C01S H5 109.5 . . ?
O00F C01S HD 109.5 . . ?
O00F C01S HE 109.5 . . ?
H5 C01S HD 109.5 . . ?
H5 C01S HE 109.5 . . ?
HD C01S HE 109.5 . . ?

loop_
_geom_bond_atom_site_label_1
_geom_bond_atom_site_label_2
_geom_bond_distance
_geom_bond_site_symmetry_2
_geom_bond_publ_flag
P001 O00E 1.5684(16) . ?
P001 O00F 1.5841(17) . ?
P001 O00G 1.4618(17) . ?
P001 C01J 1.774(2) . ?
P002 O006 1.5886(15) . ?
P002 O007 1.5958(15) . ?
P002 O00C 1.4631(16) . ?
P002 C013 1.781(2) . ?
P003 O005 1.5907(15) . ?
P003 O00A 1.5876(15) . ?
P003 O00D 1.4613(16) . ?
P003 C014 1.782(2) . ?
P004 O008 1.5886(15) . ?
P004 O009 1.5903(15) . ?
P004 O00B 1.4562(16) . ?
P004 C017 1.780(2) . ?
O005 C00S 1.417(2) . ?
O006 C00J 1.418(2) . ?
O007 C012 1.416(2) . ?
O008 C00M 1.410(2) . ?
O009 C00T 1.414(2) . ?
O00A C00W 1.417(2) . ?
O00E C01Q 1.427(3) . ?
O00F C01S 1.442(3) . ?
C00H C00L 1.410(3) . ?
C00H C00Q 1.526(3) . ?
C00H C00T 1.399(3) . ?
C00I C00O 1.410(3) . ?
C00I C00U 1.520(3) . ?
C00I C012 1.389(3) . ?
C00J C00N 1.391(3) . ?
C00J C010 1.382(3) . ?
C00K H00A 0.9900 . ?
C00K H00B 0.9900 . ?
C00K C00L 1.518(3) . ?
C00K C00O 1.525(3) . ?
C00L C00S 1.394(3) . ?
C00M C00P 1.388(3) . ?
C00M C00Z 1.393(3) . ?
C00N C00U 1.525(3) . ?
C00N C00Z 1.408(3) . ?
C00O C00W 1.395(3) . ?
C00P C010 1.399(3) . ?
C00P C019 1.507(3) . ?
C00Q H00C 0.9900 . ?
C00Q H00D 0.9900 . ?
C00Q C00Z 1.524(3) . ?
C00R C00W 1.385(3) . ?
C00R C00X 1.402(3) . ?
C00R C01I 1.518(3) . ?
C00S C00Y 1.385(3) . ?
C00T C00V 1.384(3) . ?
C00U H00E 0.9900 . ?
C00U H00F 0.9900 . ?
C00V C00Y 1.397(3) . ?
C00V C01D 1.509(3) . ?
C00X C012 1.388(3) . ?
C00X C01F 1.506(3) . ?
C00Y C01B 1.510(3) . ?
C010 C01A 1.512(3) . ?
C011 H011 0.9500 . ?
C011 C014 1.390(3) . ?
C011 C018 1.390(3) . ?
C013 C01C 1.388(3) . ?
C013 C01K 1.390(3) . ?
C014 C015 1.390(3) . ?
C015 H015 0.9500 . ?
C015 C01E 1.393(3) . ?
C016 H016 0.9500 . ?
C016 C018 1.378(3) . ?
C016 C01E 1.369(3) . ?
C017 C01G 1.382(3) . ?
C017 C01M 1.399(3) . ?
C018 H018 0.9500 . ?
C019 H01A 0.9800 . ?
C019 H01B 0.9800 . ?
C019 H01C 0.9800 . ?
C01A H01D 0.9800 . ?
C01A H01E 0.9800 . ?
C01A H01F 0.9800 . ?
C01B H01G 0.9800 . ?
C01B H01H 0.9800 . ?
C01B H01I 0.9800 . ?
C01C H01J 0.9500 . ?
C01C C01H 1.387(3) . ?
C01D H01K 0.9800 . ?
C01D H01L 0.9800 . ?
C01D H01M 0.9800 . ?
C01E H01N 0.9500 . ?
C01F H01O 0.9800 . ?
C01F H01P 0.9800 . ?
C01F H01Q 0.9800 . ?
C01G H01R 0.9500 . ?
C01G C01P 1.397(3) . ?
C01H H01S 0.9500 . ?
C01H C01L 1.370(4) . ?
C01I H01T 0.9800 . ?
C01I H01U 0.9800 . ?
C01I H01V 0.9800 . ?
C01J H3 0.9800 . ?
C01J H 0.9800 . ?
C01J HA 0.9800 . ?
C01K H01W 0.9500 . ?
C01K C01N 1.384(3) . ?
C01L H01X 0.9500 . ?
C01L C01N 1.376(4) . ?
C01M H01Y 0.9500 . ?
C01M C01R 1.390(4) . ?
C01N H01Z 0.9500 . ?
C01O H01 0.9500 . ?
C01O C01P 1.381(4) . ?
C01O C01R 1.373(4) . ?
C01P H1 0.9500 . ?
C01Q H4 0.9800 . ?
C01Q HB 0.9800 . ?
C01Q HC 0.9800 . ?
C01R H2 0.9500 . ?
C01S H5 0.9800 . ?
C01S HD 0.9800 . ?
C01S HE 0.9800 . ?

loop_
_geom_torsion_atom_site_label_1
_geom_torsion_atom_site_label_2
_geom_torsion_atom_site_label_3
_geom_torsion_atom_site_label_4
_geom_torsion
_geom_torsion_site_symmetry_1
_geom_torsion_site_symmetry_2
_geom_torsion_site_symmetry_3
_geom_torsion_site_symmetry_4
_geom_torsion_publ_flag
P002 O006 C00J C00N 86.0(2) . . . . ?
P002 O006 C00J C010 -97.32(19) . . . . ?
P002 O007 C012 C00I -85.5(2) . . . . ?
P002 O007 C012 C00X 99.7(2) . . . . ?
P002 C013 C01C C01H -176.81(19) . . . . ?
P002 C013 C01K C01N 176.36(19) . . . . ?
P003 O005 C00S C00L -84.8(2) . . . . ?
P003 O005 C00S C00Y 98.12(19) . . . . ?
P003 O00A C00W C00O 82.3(2) . . . . ?
P003 O00A C00W C00R -105.7(2) . . . . ?
P003 C014 C015 C01E -179.41(18) . . . . ?
P004 O008 C00M C00P 103.90(18) . . . . ?
P004 O008 C00M C00Z -80.9(2) . . . . ?
P004 O009 C00T C00H 79.9(2) . . . . ?
P004 O009 C00T C00V -103.78(18) . . . . ?
P004 C017 C01G C01P 174.32(19) . . . . ?
P004 C017 C01M C01R -173.6(2) . . . . ?
O005 P003 O00A C00W -86.30(17) . . . . ?
O005 P003 C014 C011 -93.18(19) . . . . ?
O005 P003 C014 C015 86.94(18) . . . . ?
O005 C00S C00Y C00V 177.51(18) . . . . ?
O005 C00S C00Y C01B -3.0(3) . . . . ?
O006 P002 O007 C012 87.05(16) . . . . ?
O006 P002 C013 C01C -154.26(18) . . . . ?
O006 P002 C013 C01K 28.9(2) . . . . ?
O006 C00J C00N C00U -6.1(3) . . . . ?
O006 C00J C00N C00Z 173.31(17) . . . . ?
O006 C00J C010 C00P -174.68(17) . . . . ?
O006 C00J C010 C01A 5.2(3) . . . . ?
O007 P002 O006 C00J -87.44(15) . . . . ?
O007 P002 C013 C01C 98.18(19) . . . . ?
O007 P002 C013 C01K -78.6(2) . . . . ?
O008 P004 O009 C00T -92.68(15) . . . . ?
O008 P004 C017 C01G -101.9(2) . . . . ?
O008 P004 C017 C01M 74.6(2) . . . . ?
O008 C00M C00P C010 171.17(17) . . . . ?
O008 C00M C00P C019 -9.0(3) . . . . ?
O008 C00M C00Z C00N -172.35(17) . . . . ?
O008 C00M C00Z C00Q 2.8(3) . . . . ?
O009 P004 O008 C00M 92.99(15) . . . . ?
O009 P004 C017 C01G 5.1(2) . . . . ?
O009 P004 C017 C01M -178.34(18) . . . . ?
O009 C00T C00V C00Y -173.42(18) . . . . ?
O009 C00T C00V C01D 7.9(3) . . . . ?
O00A P003 O005 C00S 88.95(15) . . . . ?
O00A P003 C014 C011 14.8(2) . . . . ?
O00A P003 C014 C015 -165.11(17) . . . . ?
O00B P004 O008 C00M -33.46(17) . . . . ?
O00B P004 O009 C00T 33.54(17) . . . . ?
O00B P004 C017 C01G 132.8(2) . . . . ?
O00B P004 C017 C01M -50.7(2) . . . . ?
O00C P002 O006 C00J 38.72(17) . . . . ?
O00C P002 O007 C012 -39.92(18) . . . . ?
O00C P002 C013 C01C -26.8(2) . . . . ?
O00C P002 C013 C01K 156.37(19) . . . . ?
O00D P003 O005 C00S -37.77(18) . . . . ?
O00D P003 O00A C00W 40.07(19) . . . . ?
O00D P003 C014 C011 140.78(18) . . . . ?
O00D P003 C014 C015 -39.1(2) . . . . ?
O00E P001 O00F C01S 55.20(19) . . . . ?
O00F P001 O00E C01Q -150.3(2) . . . . ?
O00G P001 O00E C01Q 92.9(2) . . . . ?
O00G P001 O00F C01S 177.52(18) . . . . ?
C00H C00L C00S O005 -175.17(17) . . . . ?
C00H C00L C00S C00Y 1.6(3) . . . . ?
C00H C00Q C00Z C00M 86.5(2) . . . . ?
C00H C00Q C00Z C00N -98.7(2) . . . . ?
C00H C00T C00V C00Y 2.6(3) . . . . ?
C00H C00T C00V C01D -176.1(2) . . . . ?
C00I C00O C00W O00A 168.22(17) . . . . ?
C00I C00O C00W C00R -3.0(3) . . . . ?
C00J C00N C00U C00I -89.2(2) . . . . ?
C00J C00N C00Z C00M 1.0(3) . . . . ?
C00J C00N C00Z C00Q -174.03(18) . . . . ?
C00K C00L C00S O005 1.9(3) . . . . ?
C00K C00L C00S C00Y 178.75(19) . . . . ?
C00K C00O C00W O00A -7.8(3) . . . . ?
C00K C00O C00W C00R -178.97(19) . . . . ?
C00L C00H C00Q C00Z 94.6(2) . . . . ?
C00L C00H C00T O009 175.65(17) . . . . ?
C00L C00H C00T C00V -0.3(3) . . . . ?
C00L C00K C00O C00I 100.4(2) . . . . ?
C00L C00K C00O C00W -83.8(2) . . . . ?
C00L C00S C00Y C00V 0.7(3) . . . . ?
C00L C00S C00Y C01B -179.8(2) . . . . ?
C00M C00P C010 C00J 1.5(3) . . . . ?
C00M C00P C010 C01A -178.3(2) . . . . ?
C00N C00J C010 C00P 1.8(3) . . . . ?
C00N C00J C010 C01A -178.4(2) . . . . ?
C00O C00I C00U C00N -95.8(2) . . . . ?
C00O C00I C012 O007 -170.24(17) . . . . ?
C00O C00I C012 C00X 4.1(3) . . . . ?
C00O C00K C00L C00H -91.1(2) . . . . ?
C00O C00K C00L C00S 91.9(2) . . . . ?
C00P C00M C00Z C00N 2.4(3) . . . . ?
C00P C00M C00Z C00Q 177.54(19) . . . . ?
C00Q C00H C00L C00K -3.1(3) . . . . ?
C00Q C00H C00L C00S 173.89(18) . . . . ?
C00Q C00H C00T O009 -0.1(3) . . . . ?
C00Q C00H C00T C00V -176.07(19) . . . . ?
C00R C00X C012 O007 171.82(18) . . . . ?
C00R C00X C012 C00I -2.6(3) . . . . ?
C00T C00H C00L C00K -178.78(18) . . . . ?
C00T C00H C00L C00S -1.8(3) . . . . ?
C00T C00H C00Q C00Z -89.9(2) . . . . ?
C00T C00V C00Y C00S -2.7(3) . . . . ?
C00T C00V C00Y C01B 177.8(2) . . . . ?
C00U C00I C00O C00K -3.1(3) . . . . ?
C00U C00I C00O C00W -179.00(18) . . . . ?
C00U C00I C012 O007 7.6(3) . . . . ?
C00U C00I C012 C00X -178.08(19) . . . . ?
C00U C00N C00Z C00M -179.63(17) . . . . ?
C00U C00N C00Z C00Q 5.4(3) . . . . ?
C00W C00R C00X C012 -1.6(3) . . . . ?
C00W C00R C00X C01F 175.7(2) . . . . ?
C00X C00R C00W O00A -166.89(18) . . . . ?
C00X C00R C00W C00O 4.5(3) . . . . ?
C00Z C00M C00P C010 -3.7(3) . . . . ?
C00Z C00M C00P C019 176.2(2) . . . . ?
C00Z C00N C00U C00I 91.5(2) . . . . ?
C010 C00J C00N C00U 177.52(19) . . . . ?
C010 C00J C00N C00Z -3.1(3) . . . . ?
C011 C014 C015 C01E 0.7(3) . . . . ?
C012 C00I C00O C00K 174.63(18) . . . . ?
C012 C00I C00O C00W -1.3(3) . . . . ?
C012 C00I C00U C00N 86.6(2) . . . . ?
C013 P002 O006 C00J 167.15(15) . . . . ?
C013 P002 O007 C012 -166.83(16) . . . . ?
C013 C01C C01H C01L 0.7(4) . . . . ?
C013 C01K C01N C01L 0.0(4) . . . . ?
C014 P003 O005 C00S -164.75(15) . . . . ?
C014 P003 O00A C00W 166.66(16) . . . . ?
C014 C011 C018 C016 -0.9(3) . . . . ?
C014 C015 C01E C016 -0.8(4) . . . . ?
C017 P004 O008 C00M -161.19(16) . . . . ?
C017 P004 O009 C00T 163.22(15) . . . . ?
C017 C01G C01P C01O -0.7(4) . . . . ?
C017 C01M C01R C01O -1.2(4) . . . . ?
C018 C011 C014 P003 -179.74(17) . . . . ?
C018 C011 C014 C015 0.1(3) . . . . ?
C018 C016 C01E C015 0.0(4) . . . . ?
C019 C00P C010 C00J -178.3(2) . . . . ?
C019 C00P C010 C01A 1.8(3) . . . . ?
C01C C013 C01K C01N -0.4(4) . . . . ?
C01C C01H C01L C01N -1.1(4) . . . . ?
C01D C00V C00Y C00S 176.0(2) . . . . ?
C01D C00V C00Y C01B -3.5(3) . . . . ?
C01E C016 C018 C011 0.9(3) . . . . ?
C01F C00X C012 O007 -5.5(3) . . . . ?
C01F C00X C012 C00I -179.9(2) . . . . ?
C01G C017 C01M C01R 3.1(4) . . . . ?
C01H C01L C01N C01K 0.7(4) . . . . ?
C01I C00R C00W O00A 9.8(3) . . . . ?
C01I C00R C00W C00O -178.9(2) . . . . ?
C01I C00R C00X C012 -178.3(2) . . . . ?
C01I C00R C00X C01F -1.0(3) . . . . ?
C01J P001 O00E C01Q -34.6(2) . . . . ?
C01J P001 O00F C01S -57.8(2) . . . . ?
C01K C013 C01C C01H 0.1(4) . . . . ?
C01M C017 C01G C01P -2.1(4) . . . . ?
C01P C01O C01R C01M -1.7(4) . . . . ?
C01R C01O C01P C01G 2.6(4) . . . . ?
